data_4112358
loop_
_publ_author_name
'Dario Braga'
'Shuang Chen'
'Heather Filson'
'Lucia Maini'
'Matthew R. Netherton'
'Brian O. Patrick'
'John R. Scheffer'
'Carl Scott'
'Wujiong Xia'

_publ_contact_author_address
;
   Department of Chemistry
   The University of British Columbia
   2036 Main Mall
   Vancouver, BC V6T 1Z1
;
_publ_contact_author_email ' scheffer@chem.ubc.ca '
_publ_contact_author_fax ' 604-822-2847 '
_publ_contact_author_name ' Dr John R. Scheffer'
_publ_contact_author_phone ' 604-822-3496 '
_publ_section_title
;
 1,4-Hydroxybiradical Behavior Revealed through Crystal
 Structure-Solid-State Reactivity Correlations
;
_journal_name_full 'Journal of the American Chemical Society'
_journal_page_first 3511
_journal_page_last 3520
_journal_paper_doi 10.1021/ja039076w
_journal_volume 126
_journal_year 2004
_chemical_formula_moiety 'C18 H20 O '
_chemical_formula_sum 'C18 H20 O'
_chemical_formula_weight 252.36
_space_group_IT_number 14
_symmetry_cell_setting monoclinic
_symmetry_Int_Tables_number 14
_symmetry_space_group_name_Hall '-P 2ybc'
_symmetry_space_group_name_H-M 'P 1 21/c 1'
_cell_angle_alpha 90
_cell_angle_beta 92.94(1)
_cell_angle_gamma 90
_cell_formula_units_Z 4
_cell_length_a 6.7952(6)
_cell_length_b 6.7557(8)
_cell_length_c 28.909(3)
_cell_measurement_reflns_used 23
_cell_measurement_temperature 294.2
_cell_measurement_theta_max 57.2
_cell_measurement_theta_min 54.0
_cell_volume 1325.4(2)
_computing_cell_refinement 'MSC/AFC Diffractometer Control'
_computing_data_collection 'MSC/AFC Diffractometer Control'
_computing_data_reduction 'teXsan (MSC, 1992-1997)'
_computing_publication_material 'teXsan (MSC, 1992-1997)'
_computing_structure_refinement 'teXsan (MSC, 1992-1997)'
_computing_structure_solution
;
SIR92 (Altomare, et. al. 1993)
;
_diffrn_ambient_temperature 294.2
_diffrn_measurement_device_type 'Rigaku AFC6S'
_diffrn_measurement_method \w-2\q
_diffrn_orient_matrix_UB_11 0.01553
_diffrn_orient_matrix_UB_12 0.14096
_diffrn_orient_matrix_UB_13 0.01010
_diffrn_orient_matrix_UB_21 0.00403
_diffrn_orient_matrix_UB_22 -0.04303
_diffrn_orient_matrix_UB_23 0.03313
_diffrn_orient_matrix_UB_31 0.14648
_diffrn_orient_matrix_UB_32 -0.01375
_diffrn_orient_matrix_UB_33 -0.00020
_diffrn_radiation_detector 'scintillation counter'
_diffrn_radiation_monochromator graphite
_diffrn_radiation_source 'X-ray tube'
_diffrn_radiation_type 'Cu K\a'
_diffrn_radiation_wavelength 1.5418
_diffrn_reflns_av_R_equivalents 0.07298
_diffrn_reflns_av_sigmaI/netI 0.040
_diffrn_reflns_limit_h_max 8
_diffrn_reflns_limit_h_min 0
_diffrn_reflns_limit_k_max 8
_diffrn_reflns_limit_k_min 0
_diffrn_reflns_limit_l_max 36
_diffrn_reflns_limit_l_min -36
_diffrn_reflns_number 3218
_diffrn_reflns_reduction_process 'Lp corrections applied'
_diffrn_reflns_theta_max 77.49
_diffrn_reflns_theta_min 3.06
_diffrn_standards_decay_% -1.00
_diffrn_standards_interval_count 200
_diffrn_standards_number 3
_exptl_absorpt_coefficient_mu 0.585
_exptl_absorpt_correction_T_max 1.000
_exptl_absorpt_correction_T_min 0.827
_exptl_absorpt_correction_type
;
\y scans (North,Phillips & Matthews, 1968)
;
_exptl_crystal_colour colorless
_exptl_crystal_density_diffrn 1.265
_exptl_crystal_description plate
_exptl_crystal_F_000 544.00
_exptl_crystal_size_max 0.55
_exptl_crystal_size_mid 0.50
_exptl_crystal_size_min 0.25
_refine_diff_density_max 0.16
_refine_diff_density_min -0.15
_refine_ls_extinction_coef 0.000131(4)
_refine_ls_extinction_expression 'equ(3) Acta Cryst.(1968) A24, p213.'
_refine_ls_extinction_method 'Zachariasen (1967)'
_refine_ls_goodness_of_fit_all 1.613
_refine_ls_goodness_of_fit_ref 1.551
_refine_ls_hydrogen_treatment refall
_refine_ls_matrix_type full
_refine_ls_number_constraints 0
_refine_ls_number_parameters 253
_refine_ls_number_reflns 2129
_refine_ls_number_restraints 0
_refine_ls_R_factor_all 0.0687
_refine_ls_R_factor_gt 0.0530
_refine_ls_shift/su_max 0.0003
_refine_ls_shift/su_mean 0.0003
_refine_ls_structure_factor_coef F
_refine_ls_weighting_details unit
_refine_ls_weighting_scheme sigma
_refine_ls_wR_factor_all 0.0584
_refine_ls_wR_factor_ref 0.0497
_reflns_number_gt 2129
_reflns_number_total 2958
_reflns_threshold_expression I>3.00\s(I)
_cod_data_source_file ja039076wsi20031015_043604_04.cif
_cod_data_source_block 13a
_cod_original_cell_volume 1325.3(2)
_cod_original_sg_symbol_H-M 'P 21/c '
_cod_original_formula_sum 'C18 H20 O '
_cod_database_code 4112358

loop_
_symmetry_equiv_pos_as_xyz
'x, y, z'
'-x, y+1/2, -z+1/2'
'-x, -y, -z'
'x, -y-1/2, z-1/2'

loop_
_atom_site_label
_atom_site_fract_x
_atom_site_fract_y
_atom_site_fract_z
_atom_site_U_iso_or_equiv
_atom_site_occupancy
_atom_site_adp_type
_atom_site_calc_flag
O(1) 0.3904(2) 0.2382(3) 0.65377(5) 0.0734(5) 1.000 Uani d
C(1) 0.5612(3) 0.2269(3) 0.66826(7) 0.0496(5) 1.000 Uani d
C(2) 0.7450(3) 0.2122(3) 0.63987(6) 0.0449(5) 1.000 Uani d
C(3) 0.7775(3) 0.4105(3) 0.61404(7) 0.0475(5) 1.000 Uani d
C(4) 0.6063(3) 0.4517(3) 0.57867(8) 0.0567(6) 1.000 Uani d
C(5) 0.5937(3) 0.2861(4) 0.54264(7) 0.0607(6) 1.000 Uani d
C(6) 0.5603(4) 0.0887(4) 0.56665(8) 0.0617(7) 1.000 Uani d
C(7) 0.7300(3) 0.0486(3) 0.60218(7) 0.0528(6) 1.000 Uani d
C(8) 0.9224(4) 0.0406(4) 0.57691(9) 0.0626(7) 1.000 Uani d
C(9) 0.9552(3) 0.2368(4) 0.55213(7) 0.0608(7) 1.000 Uani d
C(10) 0.7844(4) 0.2782(4) 0.51721(8) 0.0678(7) 1.000 Uani d
C(11) 0.9681(3) 0.4030(3) 0.58828(8) 0.0560(6) 1.000 Uani d
C(12) 0.9123(3) 0.1701(4) 0.67749(7) 0.0579(6) 1.000 Uani d
C(13) 0.8214(3) 0.1886(3) 0.72297(7) 0.0491(5) 1.000 Uani d
C(14) 0.9086(4) 0.1693(3) 0.76783(8) 0.0623(7) 1.000 Uani d
C(15) 0.7941(4) 0.1918(4) 0.80477(8) 0.0683(7) 1.000 Uani d
C(16) 0.5938(4) 0.2321(3) 0.79947(8) 0.0685(8) 1.000 Uani d
C(17) 0.5056(4) 0.2484(3) 0.75541(8) 0.0599(6) 1.000 Uani d
C(18) 0.6216(3) 0.2253(3) 0.71805(6) 0.0462(5) 1.000 Uani d
H(1) 0.704(3) -0.078(3) 0.6183(7) 0.066(6) 1.000 Uiso d
H(2) 1.035(3) 0.011(4) 0.5979(8) 0.077(7) 1.000 Uiso d
H(3) 0.910(3) -0.064(4) 0.5519(8) 0.073(7) 1.000 Uiso d
H(4) 0.557(3) -0.017(4) 0.5422(8) 0.075(7) 1.000 Uiso d
H(5) 0.425(3) 0.088(3) 0.5821(7) 0.060(6) 1.000 Uiso d
H(6) 1.088(3) 0.235(3) 0.5356(7) 0.064(6) 1.000 Uiso d
H(7) 0.814(4) 0.404(4) 0.5007(8) 0.085(8) 1.000 Uiso d
H(8) 0.781(3) 0.171(4) 0.4933(8) 0.077(7) 1.000 Uiso d
H(9) 0.491(3) 0.316(3) 0.5197(7) 0.068(6) 1.000 Uiso d
H(10) 0.635(3) 0.581(4) 0.5631(7) 0.067(6) 1.000 Uiso d
H(11) 0.477(3) 0.460(3) 0.5952(7) 0.057(6) 1.000 Uiso d
H(12) 0.784(3) 0.513(3) 0.6395(7) 0.057(6) 1.000 Uiso d
H(13) 1.081(3) 0.379(3) 0.6097(7) 0.056(6) 1.000 Uiso d
H(14) 0.983(3) 0.535(3) 0.5703(7) 0.068(6) 1.000 Uiso d
H(15) 0.368(3) 0.274(3) 0.7493(7) 0.065(7) 1.000 Uiso d
H(16) 0.516(3) 0.246(3) 0.8263(8) 0.070(7) 1.000 Uiso d
H(17) 0.851(4) 0.178(4) 0.8373(9) 0.094(8) 1.000 Uiso d
H(18) 1.055(3) 0.133(4) 0.7711(8) 0.079(7) 1.000 Uiso d
H(19) 0.971(3) 0.037(4) 0.6731(8) 0.080(7) 1.000 Uiso d
H(20) 1.035(3) 0.253(3) 0.6740(8) 0.074(7) 1.000 Uiso d

loop_
_atom_site_aniso_label
_atom_site_aniso_U_11
_atom_site_aniso_U_22
_atom_site_aniso_U_33
_atom_site_aniso_U_12
_atom_site_aniso_U_13
_atom_site_aniso_U_23
O(1) 0.0410(8) 0.110(1) 0.069(1) 0.0102(8) -0.0002(7) 0.0049(9)
C(1) 0.045(1) 0.049(1) 0.055(1) 0.0047(9) 0.0012(8) 0.0034(9)
C(2) 0.041(1) 0.048(1) 0.045(1) 0.0047(8) -0.0019(7) 0.0040(8)
C(3) 0.051(1) 0.042(1) 0.048(1) -0.0003(8) -0.0042(8) 0.0003(9)
C(4) 0.058(1) 0.054(1) 0.057(1) 0.008(1) -0.005(1) 0.010(1)
C(5) 0.061(1) 0.072(1) 0.047(1) -0.002(1) -0.012(1) 0.002(1)
C(6) 0.065(1) 0.064(1) 0.056(1) -0.014(1) -0.003(1) -0.010(1)
C(7) 0.061(1) 0.042(1) 0.056(1) 0.0011(9) 0.006(1) 0.0012(9)
C(8) 0.071(2) 0.056(1) 0.061(1) 0.013(1) 0.011(1) -0.005(1)
C(9) 0.059(1) 0.072(1) 0.053(1) 0.003(1) 0.0112(9) 0.004(1)
C(10) 0.080(2) 0.077(2) 0.046(1) -0.004(1) 0.002(1) 0.001(1)
C(11) 0.052(1) 0.059(1) 0.057(1) -0.008(1) -0.002(1) 0.007(1)
C(12) 0.046(1) 0.074(2) 0.053(1) 0.011(1) -0.0014(9) 0.013(1)
C(13) 0.054(1) 0.043(1) 0.050(1) -0.0019(9) -0.0012(8) 0.0063(9)
C(14) 0.069(1) 0.061(1) 0.055(1) -0.007(1) -0.008(1) 0.012(1)
C(15) 0.101(2) 0.059(1) 0.045(1) -0.008(1) -0.001(1) 0.004(1)
C(16) 0.102(2) 0.052(1) 0.053(1) 0.002(1) 0.021(1) 0.000(1)
C(17) 0.069(1) 0.049(1) 0.063(1) 0.006(1) 0.016(1) 0.002(1)
C(18) 0.051(1) 0.0387(9) 0.049(1) 0.0025(8) 0.0065(8) 0.0008(8)

loop_
_atom_type_symbol
_atom_type_oxidation_number
_atom_type_number_in_cell
_atom_type_scat_dispersion_real
_atom_type_scat_dispersion_imag
_atom_type_scat_source
C 0 72 0.017 0.009
;International Tables for Crystallography
(1992, Vol. C, Tables 4.2.6.8 and 6.1.1.1)
;
H 0 80 0.000 0.000
;International Tables for Crystallography
(1992, Vol. C, Table 6.1.1.2)
;
O 0 4 0.047 0.032
;International Tables for Crystallography
(1992, Vol. C, Tables 4.2.6.8 and 6.1.1.1)
;

loop_
_geom_angle_atom_site_label_1
_geom_angle_atom_site_label_2
_geom_angle_atom_site_label_3
_geom_angle
_geom_angle_publ_flag
O(1) C(1) C(2) 127.5(2) yes
O(1) C(1) C(18) 123.3(2) yes
C(2) C(1) C(18) 109.2(1) yes
C(1) C(2) C(3) 110.0(2) yes
C(1) C(2) C(7) 113.3(2) yes
C(1) C(2) C(12) 102.9(2) yes
C(3) C(2) C(7) 106.4(2) yes
C(3) C(2) C(12) 112.1(2) yes
C(7) C(2) C(12) 112.3(2) yes
C(2) C(3) C(4) 110.8(2) yes
C(2) C(3) C(11) 110.5(2) yes
C(2) C(3) H(12) 104(1) no
C(4) C(3) C(11) 108.3(2) yes
C(4) C(3) H(12) 111(1) no
C(11) C(3) H(12) 112(1) no
C(3) C(4) C(5) 109.6(2) yes
C(3) C(4) H(10) 107(1) no
C(3) C(4) H(11) 110(1) no
C(5) C(4) H(10) 110(1) no
C(5) C(4) H(11) 110(1) no
H(10) C(4) H(11) 111(2) no
C(4) C(5) C(6) 109.5(2) yes
C(4) C(5) C(10) 109.6(2) yes
C(4) C(5) H(9) 109(1) no
C(6) C(5) C(10) 109.8(2) yes
C(6) C(5) H(9) 112(1) no
C(10) C(5) H(9) 106(1) no
C(5) C(6) C(7) 109.6(2) yes
C(5) C(6) H(4) 107(1) no
C(5) C(6) H(5) 111(1) no
C(7) C(6) H(4) 110(1) no
C(7) C(6) H(5) 111(1) no
H(4) C(6) H(5) 108(2) no
C(2) C(7) C(6) 111.4(2) yes
C(2) C(7) C(8) 109.5(2) yes
C(2) C(7) H(1) 107(1) no
C(6) C(7) C(8) 108.6(2) yes
C(6) C(7) H(1) 109(1) no
C(8) C(7) H(1) 112(1) no
C(7) C(8) C(9) 110.0(2) yes
C(7) C(8) H(2) 112(1) no
C(7) C(8) H(3) 109(1) no
C(9) C(8) H(2) 110(2) no
C(9) C(8) H(3) 106(1) no
H(2) C(8) H(3) 110(2) no
C(8) C(9) C(10) 110.2(2) yes
C(8) C(9) C(11) 108.7(2) yes
C(8) C(9) H(6) 111(1) no
C(10) C(9) C(11) 109.4(2) yes
C(10) C(9) H(6) 110(1) no
C(11) C(9) H(6) 108(1) no
C(5) C(10) C(9) 108.9(2) yes
C(5) C(10) H(7) 113(2) no
C(5) C(10) H(8) 111(1) no
C(9) C(10) H(7) 108(1) no
C(9) C(10) H(8) 109(1) no
H(7) C(10) H(8) 106(2) no
C(3) C(11) C(9) 109.6(2) yes
C(3) C(11) H(13) 111(1) no
C(3) C(11) H(14) 109(1) no
C(9) C(11) H(13) 109(1) no
C(9) C(11) H(14) 107(1) no
H(13) C(11) H(14) 112(2) no
C(2) C(12) C(13) 106.3(2) yes
C(2) C(12) H(19) 111(1) no
C(2) C(12) H(20) 114(1) no
C(13) C(12) H(19) 112(1) no
C(13) C(12) H(20) 115(1) no
H(19) C(12) H(20) 99(2) no
C(12) C(13) C(14) 129.3(2) yes
C(12) C(13) C(18) 112.1(2) yes
C(14) C(13) C(18) 118.6(2) yes
C(13) C(14) C(15) 118.9(2) yes
C(13) C(14) H(18) 118(1) no
C(15) C(14) H(18) 123(1) no
C(14) C(15) C(16) 122.1(2) yes
C(14) C(15) H(17) 121(2) no
C(16) C(15) H(17) 117(2) no
C(15) C(16) C(17) 119.5(2) yes
C(15) C(16) H(16) 120(1) no
C(17) C(16) H(16) 120(1) no
C(16) C(17) C(18) 118.3(2) yes
C(16) C(17) H(15) 124(1) no
C(18) C(17) H(15) 118(1) no
C(1) C(18) C(13) 108.9(2) yes
C(1) C(18) C(17) 128.5(2) yes
C(13) C(18) C(17) 122.6(2) yes

loop_
_geom_bond_atom_site_label_1
_geom_bond_atom_site_label_2
_geom_bond_distance
_geom_bond_publ_flag
O(1) C(1) 1.216(2) yes
C(1) C(2) 1.532(2) yes
C(1) C(18) 1.476(2) yes
C(2) C(3) 1.555(3) yes
C(2) C(7) 1.552(3) yes
C(2) C(12) 1.559(2) yes
C(3) C(4) 1.534(3) yes
C(3) C(11) 1.528(3) yes
C(3) H(12) 1.01(2) no
C(4) C(5) 1.528(3) yes
C(4) H(10) 1.01(2) no
C(4) H(11) 1.02(2) no
C(5) C(6) 1.526(3) yes
C(5) C(10) 1.523(3) yes
C(5) H(9) 0.96(2) no
C(6) C(7) 1.529(3) yes
C(6) H(4) 1.00(2) no
C(6) H(5) 1.04(2) no
C(7) C(8) 1.531(3) yes
C(7) H(1) 0.99(2) no
C(8) C(9) 1.528(3) yes
C(8) H(2) 0.97(2) no
C(8) H(3) 1.01(2) no
C(9) C(10) 1.525(3) yes
C(9) C(11) 1.533(3) yes
C(9) H(6) 1.04(2) no
C(10) H(7) 1.00(3) no
C(10) H(8) 1.00(2) no
C(11) H(13) 0.97(2) no
C(11) H(14) 1.04(2) no
C(12) C(13) 1.487(3) yes
C(12) H(19) 1.00(3) no
C(12) H(20) 1.01(2) no
C(13) C(14) 1.404(3) yes
C(13) C(18) 1.380(3) yes
C(14) C(15) 1.362(3) yes
C(14) H(18) 1.03(2) no
C(15) C(16) 1.388(4) yes
C(15) H(17) 1.00(3) no
C(16) C(17) 1.384(3) yes
C(16) H(16) 0.96(2) no
C(17) C(18) 1.378(3) yes
C(17) H(15) 0.96(2) no

loop_
_geom_contact_atom_site_label_1
_geom_contact_atom_site_label_2
_geom_contact_distance
_geom_contact_publ_flag
O(1) C(1) 1.216(2) no

loop_
_geom_torsion_atom_site_label_1
_geom_torsion_atom_site_label_2
_geom_torsion_atom_site_label_3
_geom_torsion_atom_site_label_4
_geom_torsion
_geom_torsion_publ_flag
O(1) C(1) C(2) C(3) 68.7(3) no
O(1) C(1) C(2) C(7) -50.3(3) no
O(1) C(1) C(2) C(12) -171.7(2) no
O(1) C(1) C(18) C(13) 173.2(2) no
O(1) C(1) C(18) C(17) -4.6(3) no
C(1) C(2) C(3) C(4) -63.9(2) no
C(1) C(2) C(3) C(11) 176.1(2) no
C(1) C(2) C(3) H(12) 56(1) no
C(1) C(2) C(7) C(6) 61.8(2) no
C(1) C(2) C(7) C(8) -178.1(2) no
C(1) C(2) C(7) H(1) -57(1) no
C(1) C(2) C(12) C(13) -6.8(2) no
C(1) C(2) C(12) H(19) 115(2) no
C(1) C(2) C(12) H(20) -134(1) no
C(1) C(18) C(13) C(12) 2.1(2) no
C(1) C(18) C(13) C(14) -176.4(2) no
C(1) C(18) C(17) C(16) 176.9(2) no
C(1) C(18) C(17) H(15) -3(2) no
C(2) C(1) C(18) C(13) -6.7(2) no
C(2) C(1) C(18) C(17) 175.4(2) no
C(2) C(3) C(4) C(5) -61.0(2) no
C(2) C(3) C(4) H(10) 180(1) no
C(2) C(3) C(4) H(11) 60(1) no
C(2) C(3) C(11) C(9) 61.1(2) no
C(2) C(3) C(11) H(13) -59(1) no
C(2) C(3) C(11) H(14) 178(1) no
C(2) C(7) C(6) C(5) 60.5(2) no
C(2) C(7) C(6) H(4) 178(1) no
C(2) C(7) C(6) H(5) -62(1) no
C(2) C(7) C(8) C(9) -62.6(2) no
C(2) C(7) C(8) H(2) 60(2) no
C(2) C(7) C(8) H(3) -179(1) no
C(2) C(12) C(13) C(14) -178.5(2) no
C(2) C(12) C(13) C(18) 3.2(3) no
C(3) C(2) C(1) C(18) -111.3(2) no
C(3) C(2) C(7) C(6) -59.2(2) no
C(3) C(2) C(7) C(8) 61.0(2) no
C(3) C(2) C(7) H(1) -178(1) no
C(3) C(2) C(12) C(13) 111.3(2) no
C(3) C(2) C(12) H(19) -127(2) no
C(3) C(2) C(12) H(20) -16(1) no
C(3) C(4) C(5) C(6) 59.6(2) no
C(3) C(4) C(5) C(10) -60.9(2) no
C(3) C(4) C(5) H(9) -177(1) no
C(3) C(11) C(9) C(8) -59.3(2) no
C(3) C(11) C(9) C(10) 61.0(2) no
C(3) C(11) C(9) H(6) -179(1) no
C(4) C(3) C(2) C(7) 59.2(2) no
C(4) C(3) C(2) C(12) -177.7(2) no
C(4) C(3) C(11) C(9) -60.4(2) no
C(4) C(3) C(11) H(13) 179(1) no
C(4) C(3) C(11) H(14) 56(1) no
C(4) C(5) C(6) C(7) -59.2(2) no
C(4) C(5) C(6) H(4) -178(1) no
C(4) C(5) C(6) H(5) 64(1) no
C(4) C(5) C(10) C(9) 60.4(3) no
C(4) C(5) C(10) H(7) -60(2) no
C(4) C(5) C(10) H(8) -180(2) no
C(5) C(4) C(3) C(11) 60.4(2) no
C(5) C(4) C(3) H(12) -176(1) no
C(5) C(6) C(7) C(8) -60.2(2) no
C(5) C(6) C(7) H(1) 178(1) no
C(5) C(10) C(9) C(8) 59.1(3) no
C(5) C(10) C(9) C(11) -60.3(3) no
C(5) C(10) C(9) H(6) -178(1) no
C(6) C(5) C(4) H(10) 177(1) no
C(6) C(5) C(4) H(11) -61(1) no
C(6) C(5) C(10) C(9) -60.0(3) no
C(6) C(5) C(10) H(7) 180(2) no
C(6) C(5) C(10) H(8) 60(2) no
C(6) C(7) C(2) C(12) 177.9(2) no
C(6) C(7) C(8) C(9) 59.3(2) no
C(6) C(7) C(8) H(2) -178(2) no
C(6) C(7) C(8) H(3) -57(1) no
C(7) C(2) C(1) C(18) 129.7(2) no
C(7) C(2) C(3) C(11) -60.8(2) no
C(7) C(2) C(3) H(12) 179(1) no
C(7) C(2) C(12) C(13) -129.0(2) no
C(7) C(2) C(12) H(19) -7(2) no
C(7) C(2) C(12) H(20) 103(1) no
C(7) C(6) C(5) C(10) 61.2(2) no
C(7) C(6) C(5) H(9) 179(1) no
C(7) C(8) C(9) C(10) -59.5(3) no
C(7) C(8) C(9) C(11) 60.4(3) no
C(7) C(8) C(9) H(6) 178(1) no
C(8) C(7) C(2) C(12) -62.0(2) no
C(8) C(7) C(6) H(4) 57(1) no
C(8) C(7) C(6) H(5) 177(1) no
C(8) C(9) C(10) H(7) -177(2) no
C(8) C(9) C(10) H(8) -62(1) no
C(8) C(9) C(11) H(13) 62(1) no
C(8) C(9) C(11) H(14) -177(1) no
C(9) C(8) C(7) H(1) 179(1) no
C(9) C(10) C(5) H(9) 179(1) no
C(9) C(11) C(3) H(12) 176(1) no
C(10) C(5) C(4) H(10) 57(1) no
C(10) C(5) C(4) H(11) 178(1) no
C(10) C(5) C(6) H(4) -58(1) no
C(10) C(5) C(6) H(5) -176(1) no
C(10) C(9) C(8) H(2) 177(2) no
C(10) C(9) C(8) H(3) 58(1) no
C(10) C(9) C(11) H(13) -178(1) no
C(10) C(9) C(11) H(14) -57(1) no
C(11) C(3) C(2) C(12) 62.2(2) no
C(11) C(3) C(4) H(10) -59(1) no
C(11) C(3) C(4) H(11) -179(1) no
C(11) C(9) C(8) H(2) -63(2) no
C(11) C(9) C(8) H(3) 178(1) no
C(11) C(9) C(10) H(7) 63(2) no
C(11) C(9) C(10) H(8) 178(1) no
C(12) C(2) C(1) C(18) 8.2(2) no
C(12) C(2) C(3) H(12) -58(1) no
C(12) C(2) C(7) H(1) 59(1) no
C(12) C(13) C(14) C(15) -179.7(2) no
C(12) C(13) C(14) H(18) -2(2) no
C(12) C(13) C(18) C(17) -179.9(2) no
C(13) C(14) C(15) C(16) 0.4(4) no
C(13) C(14) C(15) H(17) 180(2) no
C(13) C(18) C(17) C(16) -0.6(3) no
C(13) C(18) C(17) H(15) 180(2) no
C(14) C(13) C(12) H(19) 60(2) no
C(14) C(13) C(12) H(20) -52(2) no
C(14) C(13) C(18) C(17) 1.6(3) no
C(14) C(15) C(16) C(17) 0.6(4) no
C(14) C(15) C(16) H(16) 180(2) no
C(15) C(14) C(13) C(18) -1.5(3) no
C(15) C(16) C(17) C(18) -0.5(3) no
C(15) C(16) C(17) H(15) 179(2) no
C(16) C(15) C(14) H(18) -177(2) no
C(17) C(16) C(15) H(17) -179(2) no
C(18) C(13) C(12) H(19) -118(2) no
C(18) C(13) C(12) H(20) 130(1) no
C(18) C(13) C(14) H(18) 176(2) no
C(18) C(17) C(16) H(16) -180(2) no
H(1) C(7) C(6) H(4) -64(2) no
H(1) C(7) C(6) H(5) 55(2) no
H(1) C(7) C(8) H(2) -58(2) no
H(1) C(7) C(8) H(3) 63(2) no
H(2) C(8) C(9) H(6) 55(2) no
H(3) C(8) C(9) H(6) -64(2) no
H(4) C(6) C(5) H(9) 60(2) no
H(5) C(6) C(5) H(9) -58(2) no
H(6) C(9) C(10) H(7) -55(2) no
H(6) C(9) C(10) H(8) 60(2) no
H(6) C(9) C(11) H(13) -58(2) no
H(6) C(9) C(11) H(14) 63(2) no
H(7) C(10) C(5) H(9) 58(2) no
H(8) C(10) C(5) H(9) -62(2) no
H(9) C(5) C(4) H(10) -60(2) no
H(9) C(5) C(4) H(11) 62(2) no
H(10) C(4) C(3) H(12) 65(2) no
H(11) C(4) C(3) H(12) -56(2) no
H(12) C(3) C(11) H(13) 56(2) no
H(12) C(3) C(11) H(14) -67(2) no
H(15) C(17) C(16) H(16) 0(2) no
H(16) C(16) C(15) H(17) 0(2) no
H(17) C(15) C(14) H(18) 2(3) no
